data_4080632
loop_
_publ_author_name
'Sharma, Kamal Nayan'
'Joshi, Hemant'
'Sharma, Alpesh K.'
'Prakash, Om'
'Singh, Ajai K.'

_publ_section_title
;
 Selenium-Containing N-Heterocyclic Carbenes and Their First Palladium(II)
 Complexes: Synthesis, Structure, and Pendent Alkyl Chain Length Dependent
 Catalytic Activity for Suzuki--Miyaura Coupling
;
_journal_issue 8
_journal_name_full Organometallics
_journal_page_first 2443
_journal_paper_doi 10.1021/om400148c
_journal_volume 32
_journal_year 2013
_chemical_formula_moiety 'C19 H28 Cl2 N2 Pd Se'
_chemical_formula_sum 'C19 H28 Cl2 N2 Pd Se'
_chemical_formula_weight 540.69
_chemical_name_systematic
; 
 ? 
;
_space_group_IT_number 14
_symmetry_cell_setting monoclinic
_symmetry_space_group_name_Hall '-P 2ybc'
_symmetry_space_group_name_H-M 'P 1 21/c 1'
_atom_sites_solution_hydrogens geom
_atom_sites_solution_primary direct
_atom_sites_solution_secondary difmap
_audit_creation_method SHELXL-97
_cell_angle_alpha 90.00
_cell_angle_beta 106.613(6)
_cell_angle_gamma 90.00
_cell_formula_units_Z 4
_cell_length_a 18.530(6)
_cell_length_b 8.252(2)
_cell_length_c 14.644(4)
_cell_measurement_reflns_used 5864
_cell_measurement_temperature 195(2)
_cell_measurement_theta_max 23.67
_cell_measurement_theta_min 2.25
_cell_volume 2145.7(10)
_computing_structure_refinement 'SHELXL-97 (Sheldrick, 1997)'
_computing_structure_solution 'SHELXS-97 (Sheldrick, 1990)'
_diffrn_ambient_temperature 195(2)
_diffrn_measured_fraction_theta_full 0.995
_diffrn_measured_fraction_theta_max 0.995
_diffrn_radiation_monochromator graphite
_diffrn_radiation_source 'fine-focus sealed tube'
_diffrn_radiation_type MoK\a
_diffrn_radiation_wavelength 0.71073
_diffrn_reflns_av_R_equivalents 0.0822
_diffrn_reflns_av_sigmaI/netI 0.1048
_diffrn_reflns_limit_h_max 21
_diffrn_reflns_limit_h_min -21
_diffrn_reflns_limit_k_max 9
_diffrn_reflns_limit_k_min -9
_diffrn_reflns_limit_l_max 14
_diffrn_reflns_limit_l_min -17
_diffrn_reflns_number 9909
_diffrn_reflns_theta_full 25.00
_diffrn_reflns_theta_max 25.00
_diffrn_reflns_theta_min 2.29
_exptl_absorpt_coefficient_mu 2.815
_exptl_absorpt_correction_T_max 0.737
_exptl_absorpt_correction_T_min 0.419
_exptl_absorpt_correction_type multi-scan
_exptl_absorpt_process_details '(SADABS; Sheldrick, 1996)'
_exptl_crystal_colour yellow
_exptl_crystal_density_diffrn 1.674
_exptl_crystal_density_meas 1.674
_exptl_crystal_density_method 'not measured'
_exptl_crystal_description plate
_exptl_crystal_F_000 1080.0
_exptl_crystal_size_max 0.31
_exptl_crystal_size_mid 0.26
_exptl_crystal_size_min 0.11
_refine_diff_density_max 0.450
_refine_diff_density_min -0.472
_refine_diff_density_rms 0.090
_refine_ls_extinction_method none
_refine_ls_goodness_of_fit_ref 1.058
_refine_ls_hydrogen_treatment constr
_refine_ls_matrix_type full
_refine_ls_number_parameters 230
_refine_ls_number_reflns 3748
_refine_ls_number_restraints 0
_refine_ls_restrained_S_all 1.058
_refine_ls_R_factor_all 0.1158
_refine_ls_R_factor_gt 0.0832
_refine_ls_shift/su_max 0.001
_refine_ls_shift/su_mean 0.000
_refine_ls_structure_factor_coef Fsqd
_refine_ls_weighting_details 'calc w=1/[\s^2^(Fo^2^)+(0.0514P)^2^+39.8816P] where P=(Fo^2^+2Fc^2^)/3'
_refine_ls_weighting_scheme calc
_refine_ls_wR_factor_gt 0.1690
_refine_ls_wR_factor_ref 0.1840
_reflns_number_gt 2775
_reflns_number_total 3748
_reflns_threshold_expression >2sigma(I)
_cod_data_source_file om400148c_si_002.cif
_cod_data_source_block complex2m
_cod_depositor_comments
;
The following automatic conversions were performed:

'_symmetry_cell_setting' value 'Monoclinic' changed to 'monoclinic'
according to /home/saulius/struct/CIF-dictionaries/cif_core.dic
dictionary named 'cif_core.dic' version 2.4.2 from 2011-04-26.

Automatic conversion script
Id: cif_fix_values 1891 2012-01-12 08:04:46Z andrius 
;
_cod_original_cell_volume 2145.8(11)
_cod_original_sg_symbol_H-M 'P 21/c'
_cod_database_code 4080632

loop_
_symmetry_equiv_pos_as_xyz
'x, y, z'
'-x, y+1/2, -z+1/2'
'-x, -y, -z'
'x, -y-1/2, z-1/2'

loop_
_atom_site_label
_atom_site_type_symbol
_atom_site_fract_x
_atom_site_fract_y
_atom_site_fract_z
_atom_site_U_iso_or_equiv
_atom_site_adp_type
_atom_site_occupancy
_atom_site_symmetry_multiplicity
_atom_site_calc_flag
_atom_site_refinement_flags
C1 C 0.2505(7) -0.2495(15) 0.2937(8) 0.024(3) Uani 1 1 d .
H1 H 0.2120 -0.2632 0.3220 0.029 Uiso 1 1 calc R
C2 C 0.3239(8) -0.2346(17) 0.3488(10) 0.035(3) Uani 1 1 d .
H2 H 0.3341 -0.2402 0.4147 0.042 Uiso 1 1 calc R
C3 C 0.3832(8) -0.2118(18) 0.3104(11) 0.044(4) Uani 1 1 d .
H3 H 0.4322 -0.2009 0.3498 0.053 Uiso 1 1 calc R
C4 C 0.3687(8) -0.2056(18) 0.2130(12) 0.043(4) Uani 1 1 d .
H4 H 0.4082 -0.1930 0.1862 0.051 Uiso 1 1 calc R
C5 C 0.2958(7) -0.2179(16) 0.1548(10) 0.031(3) Uani 1 1 d .
H5 H 0.2870 -0.2089 0.0892 0.037 Uiso 1 1 calc R
C6 C 0.2341(7) -0.2436(14) 0.1914(8) 0.021(3) Uani 1 1 d .
C7 C 0.0776(7) -0.3455(13) 0.1860(8) 0.020(3) Uani 1 1 d .
H7A H 0.0453 -0.4326 0.1533 0.024 Uiso 1 1 calc R
H7B H 0.1117 -0.3903 0.2436 0.024 Uiso 1 1 calc R
C8 C 0.0294(6) -0.2170(13) 0.2136(8) 0.016(2) Uani 1 1 d .
H8A H -0.0094 -0.1822 0.1572 0.020 Uiso 1 1 calc R
H8B H 0.0046 -0.2633 0.2576 0.020 Uiso 1 1 calc R
C9 C 0.1049(6) 0.0294(13) 0.2092(7) 0.013(2) Uani 1 1 d .
C10 C 0.0954(7) -0.0416(14) 0.3540(8) 0.021(3) Uani 1 1 d .
H10 H 0.0822 -0.0987 0.4016 0.025 Uiso 1 1 calc R
C11 C 0.1388(6) 0.0881(14) 0.3662(8) 0.018(4) Uani 1.00(4) 1 d .
H11 H 0.1605 0.1408 0.4236 0.022 Uiso 1.0(2) 1 calc PR
C12 C 0.1939(7) 0.2628(14) 0.2586(9) 0.021(3) Uani 1 1 d .
H12A H 0.2141 0.3235 0.3171 0.026 Uiso 1 1 calc R
H12B H 0.1632 0.3362 0.2116 0.026 Uiso 1 1 calc R
C13 C 0.2580(6) 0.2038(14) 0.2239(8) 0.021(3) Uani 1 1 d .
H13A H 0.2385 0.1341 0.1691 0.026 Uiso 1 1 calc R
H13B H 0.2920 0.1401 0.2736 0.026 Uiso 1 1 calc R
C14 C 0.3011(7) 0.3430(15) 0.1966(9) 0.025(3) Uani 1 1 d .
H14A H 0.3247 0.4059 0.2533 0.030 Uiso 1 1 calc R
H14B H 0.2657 0.4133 0.1525 0.030 Uiso 1 1 calc R
C15 C 0.3618(7) 0.2901(18) 0.1507(9) 0.035(3) Uani 1 1 d .
H15A H 0.3938 0.3823 0.1485 0.041 Uiso 1 1 calc R
H15B H 0.3931 0.2080 0.1905 0.041 Uiso 1 1 calc R
C16 C 0.3307(8) 0.223(2) 0.0510(10) 0.042(4) Uani 1 1 d .
H16A H 0.2986 0.1313 0.0536 0.051 Uiso 1 1 calc R
H16B H 0.2992 0.3054 0.0117 0.051 Uiso 1 1 calc R
C17 C 0.3888(10) 0.1694(19) 0.0029(11) 0.050(4) Uani 1 1 d .
H17A H 0.3646 0.1016 -0.0513 0.059 Uiso 1 1 calc R
H17B H 0.4267 0.1045 0.0472 0.059 Uiso 1 1 calc R
C18 C 0.4275(8) 0.3121(18) -0.0313(10) 0.038(3) Uani 1 1 d .
H18A H 0.4520 0.3800 0.0228 0.045 Uiso 1 1 calc R
H18B H 0.3898 0.3771 -0.0758 0.045 Uiso 1 1 calc R
C19 C 0.4864(9) 0.255(2) -0.0800(11) 0.053(4) Uani 1 1 d .
H19A H 0.5273 0.2027 -0.0339 0.079 Uiso 1 1 calc R
H19B H 0.5052 0.3464 -0.1066 0.079 Uiso 1 1 calc R
H19C H 0.4635 0.1795 -0.1298 0.079 Uiso 1 1 calc R
Cl1 Cl 0.12767(16) -0.0204(3) -0.07553(17) 0.0180(6) Uani 1 1 d .
Cl2 Cl 0.05438(16) 0.2807(3) 0.04404(19) 0.0188(11) Uani 1.000(12) 1 d .
N1 N 0.0733(5) -0.0774(11) 0.2577(6) 0.016(2) Uani 1 1 d .
N2 N 0.1461(5) 0.1320(12) 0.2764(6) 0.018(2) Uani 1 1 d .
Pd1 Pd 0.10268(5) 0.01302(10) 0.07503(6) 0.0143(3) Uani 1 1 d .
Se1 Se 0.13706(7) -0.26563(14) 0.10361(8) 0.0177(3) Uani 1 1 d .

loop_
_atom_site_aniso_label
_atom_site_aniso_U_11
_atom_site_aniso_U_22
_atom_site_aniso_U_33
_atom_site_aniso_U_23
_atom_site_aniso_U_13
_atom_site_aniso_U_12
C1 0.036(8) 0.023(7) 0.017(6) 0.005(5) 0.012(6) 0.009(6)
C2 0.032(8) 0.037(9) 0.031(8) 0.000(7) 0.001(6) 0.003(7)
C3 0.032(9) 0.041(9) 0.051(10) -0.001(8) -0.001(7) 0.005(7)
C4 0.021(8) 0.044(9) 0.069(11) 0.003(8) 0.022(8) 0.001(7)
C5 0.029(8) 0.031(8) 0.042(8) -0.005(6) 0.025(7) -0.002(6)
C6 0.028(7) 0.012(6) 0.029(7) 0.003(5) 0.016(6) 0.007(5)
C7 0.034(7) 0.004(6) 0.022(6) -0.002(5) 0.011(6) -0.009(5)
C8 0.023(6) 0.013(6) 0.014(6) 0.000(5) 0.007(5) -0.007(5)
C9 0.015(6) 0.014(6) 0.012(5) -0.005(5) 0.005(4) -0.006(5)
C10 0.025(7) 0.019(7) 0.019(6) 0.006(5) 0.008(5) 0.006(5)
C11 0.022(7) 0.025(8) 0.006(6) -0.008(5) 0.002(5) 0.008(5)
C12 0.033(7) 0.010(6) 0.023(6) 0.003(5) 0.012(5) -0.002(5)
C13 0.020(6) 0.018(7) 0.023(7) -0.003(5) 0.002(5) 0.000(5)
C14 0.019(7) 0.026(7) 0.036(8) -0.013(6) 0.018(6) 0.001(5)
C15 0.031(8) 0.046(9) 0.029(7) -0.010(7) 0.013(6) -0.018(7)
C16 0.045(9) 0.054(10) 0.031(8) -0.005(7) 0.017(7) -0.011(8)
C17 0.078(12) 0.046(10) 0.034(9) -0.011(7) 0.033(9) -0.011(9)
C18 0.043(9) 0.043(9) 0.032(8) 0.006(7) 0.017(7) 0.000(7)
C19 0.052(10) 0.067(12) 0.049(10) -0.008(9) 0.029(8) -0.009(9)
Cl1 0.0371(17) 0.0136(14) 0.0075(12) 0.0012(11) 0.0132(12) 0.0025(12)
Cl2 0.0291(19) 0.0140(17) 0.0150(16) 0.0013(11) 0.0090(13) 0.0034(12)
N1 0.019(5) 0.017(5) 0.014(5) 0.002(4) 0.007(4) -0.001(4)
N2 0.020(5) 0.022(5) 0.014(5) -0.005(4) 0.009(4) -0.001(4)
Pd1 0.0252(5) 0.0110(5) 0.0089(4) -0.0005(4) 0.0086(3) -0.0012(4)
Se1 0.0302(7) 0.0130(6) 0.0123(6) -0.0002(5) 0.0101(5) 0.0012(5)

loop_
_atom_type_symbol
_atom_type_description
_atom_type_scat_dispersion_real
_atom_type_scat_dispersion_imag
_atom_type_scat_source
C C 0.0033 0.0016 'International Tables Vol C Tables 4.2.6.8 and 6.1.1.4'
H H 0.0000 0.0000 'International Tables Vol C Tables 4.2.6.8 and 6.1.1.4'
N N 0.0061 0.0033 'International Tables Vol C Tables 4.2.6.8 and 6.1.1.4'
Cl Cl 0.1484 0.1585 'International Tables Vol C Tables 4.2.6.8 and 6.1.1.4'
Se Se -0.0929 2.2259 'International Tables Vol C Tables 4.2.6.8 and 6.1.1.4'
Pd Pd -0.9988 1.0072 'International Tables Vol C Tables 4.2.6.8 and 6.1.1.4'

loop_
_geom_angle_atom_site_label_1
_geom_angle_atom_site_label_2
_geom_angle_atom_site_label_3
_geom_angle
C2 C1 C6 119.1(11)
C2 C1 H1 120.5
C6 C1 H1 120.5
C1 C2 C3 122.8(13)
C1 C2 H2 118.6
C3 C2 H2 118.6
C4 C3 C2 119.0(13)
C4 C3 H3 120.5
C2 C3 H3 120.5
C3 C4 C5 120.3(13)
C3 C4 H4 119.8
C5 C4 H4 119.8
C4 C5 C6 122.2(13)
C4 C5 H5 118.9
C6 C5 H5 118.9
C5 C6 C1 116.6(12)
C5 C6 Se1 118.1(9)
C1 C6 Se1 125.3(9)
C8 C7 Se1 114.0(7)
C8 C7 H7A 108.8
Se1 C7 H7A 108.8
C8 C7 H7B 108.8
Se1 C7 H7B 108.8
H7A C7 H7B 107.7
N1 C8 C7 112.1(9)
N1 C8 H8A 109.2
C7 C8 H8A 109.2
N1 C8 H8B 109.2
C7 C8 H8B 109.2
H8A C8 H8B 107.9
N2 C9 N1 105.1(9)
N2 C9 Pd1 128.2(8)
N1 C9 Pd1 126.1(8)
C11 C10 N1 107.6(10)
C11 C10 H10 126.2
N1 C10 H10 126.2
C10 C11 N2 107.5(10)
C10 C11 H11 126.3
N2 C11 H11 126.3
N2 C12 C13 113.5(9)
N2 C12 H12A 108.9
C13 C12 H12A 108.9
N2 C12 H12B 108.9
C13 C12 H12B 108.9
H12A C12 H12B 107.7
C12 C13 C14 111.8(10)
C12 C13 H13A 109.3
C14 C13 H13A 109.3
C12 C13 H13B 109.3
C14 C13 H13B 109.3
H13A C13 H13B 107.9
C13 C14 C15 114.1(10)
C13 C14 H14A 108.7
C15 C14 H14A 108.7
C13 C14 H14B 108.7
C15 C14 H14B 108.7
H14A C14 H14B 107.6
C16 C15 C14 113.7(11)
C16 C15 H15A 108.8
C14 C15 H15A 108.8
C16 C15 H15B 108.8
C14 C15 H15B 108.8
H15A C15 H15B 107.7
C17 C16 C15 115.5(12)
C17 C16 H16A 108.4
C15 C16 H16A 108.4
C17 C16 H16B 108.4
C15 C16 H16B 108.4
H16A C16 H16B 107.5
C16 C17 C18 112.9(13)
C16 C17 H17A 109.0
C18 C17 H17A 109.0
C16 C17 H17B 109.0
C18 C17 H17B 109.0
H17A C17 H17B 107.8
C17 C18 C19 112.0(13)
C17 C18 H18A 109.2
C19 C18 H18A 109.2
C17 C18 H18B 109.2
C19 C18 H18B 109.2
H18A C18 H18B 107.9
C18 C19 H19A 109.5
C18 C19 H19B 109.5
H19A C19 H19B 109.5
C18 C19 H19C 109.5
H19A C19 H19C 109.5
H19B C19 H19C 109.5
C9 N1 C10 110.3(9)
C9 N1 C8 123.4(9)
C10 N1 C8 126.1(9)
C9 N2 C11 109.5(9)
C9 N2 C12 125.0(9)
C11 N2 C12 125.5(10)
C9 Pd1 Cl2 91.5(3)
C9 Pd1 Se1 87.9(3)
Cl2 Pd1 Se1 173.61(8)
C9 Pd1 Cl1 167.8(3)
Cl2 Pd1 Cl1 95.30(9)
Se1 Pd1 Cl1 86.48(7)
C6 Se1 C7 101.8(5)
C6 Se1 Pd1 100.4(3)
C7 Se1 Pd1 105.2(3)

loop_
_geom_bond_atom_site_label_1
_geom_bond_atom_site_label_2
_geom_bond_distance
C1 C2 1.373(17)
C1 C6 1.442(16)
C1 H1 0.9300
C2 C3 1.38(2)
C2 H2 0.9300
C3 C4 1.37(2)
C3 H3 0.9300
C4 C5 1.379(18)
C4 H4 0.9300
C5 C6 1.410(16)
C5 H5 0.9300
C6 Se1 1.897(12)
C7 C8 1.515(15)
C7 Se1 1.965(11)
C7 H7A 0.9700
C7 H7B 0.9700
C8 N1 1.451(14)
C8 H8A 0.9700
C8 H8B 0.9700
C9 N2 1.356(13)
C9 N1 1.366(13)
C9 Pd1 1.957(10)
C10 C11 1.319(17)
C10 N1 1.383(14)
C10 H10 0.9300
C11 N2 1.407(14)
C11 H11 0.9300
C12 N2 1.466(14)
C12 C13 1.499(16)
C12 H12A 0.9700
C12 H12B 0.9700
C13 C14 1.518(16)
C13 H13A 0.9700
C13 H13B 0.9700
C14 C15 1.530(16)
C14 H14A 0.9700
C14 H14B 0.9700
C15 C16 1.513(18)
C15 H15A 0.9700
C15 H15B 0.9700
C16 C17 1.512(19)
C16 H16A 0.9700
C16 H16B 0.9700
C17 C18 1.536(19)
C17 H17A 0.9700
C17 H17B 0.9700
C18 C19 1.538(19)
C18 H18A 0.9700
C18 H18B 0.9700
C19 H19A 0.9600
C19 H19B 0.9600
C19 H19C 0.9600
Cl1 Pd1 2.395(3)
Cl2 Pd1 2.378(3)
Pd1 Se1 2.3909(15)

loop_
_geom_torsion_atom_site_label_1
_geom_torsion_atom_site_label_2
_geom_torsion_atom_site_label_3
_geom_torsion_atom_site_label_4
_geom_torsion
C6 C1 C2 C3 1(2)
C1 C2 C3 C4 -1(2)
C2 C3 C4 C5 2(2)
C3 C4 C5 C6 -3(2)
C4 C5 C6 C1 2.6(19)
C4 C5 C6 Se1 -177.9(11)
C2 C1 C6 C5 -1.7(17)
C2 C1 C6 Se1 178.8(10)
Se1 C7 C8 N1 -54.9(11)
N1 C10 C11 N2 -1.9(12)
N2 C12 C13 C14 174.1(10)
C12 C13 C14 C15 -173.8(11)
C13 C14 C15 C16 71.1(16)
C14 C15 C16 C17 179.9(13)
C15 C16 C17 C18 -74.8(17)
C16 C17 C18 C19 180.0(13)
N2 C9 N1 C10 -0.6(12)
Pd1 C9 N1 C10 170.9(8)
N2 C9 N1 C8 -174.7(9)
Pd1 C9 N1 C8 -3.2(15)
C11 C10 N1 C9 1.6(13)
C11 C10 N1 C8 175.5(10)
C7 C8 N1 C9 69.7(13)
C7 C8 N1 C10 -103.4(12)
N1 C9 N2 C11 -0.6(12)
Pd1 C9 N2 C11 -171.8(8)
N1 C9 N2 C12 176.4(10)
Pd1 C9 N2 C12 5.1(16)
C10 C11 N2 C9 1.6(13)
C10 C11 N2 C12 -175.4(10)
C13 C12 N2 C9 -63.0(15)
C13 C12 N2 C11 113.6(12)
N2 C9 Pd1 Cl2 -63.2(10)
N1 C9 Pd1 Cl2 127.2(9)
N2 C9 Pd1 Se1 123.2(10)
N1 C9 Pd1 Se1 -46.4(9)
N2 C9 Pd1 Cl1 61(2)
N1 C9 Pd1 Cl1 -108.6(15)
C5 C6 Se1 C7 168.0(9)
C1 C6 Se1 C7 -12.6(11)
C5 C6 Se1 Pd1 -83.9(9)
C1 C6 Se1 Pd1 95.5(10)
C8 C7 Se1 C6 102.0(9)
C8 C7 Se1 Pd1 -2.3(9)
C9 Pd1 Se1 C6 -64.4(5)
Cl1 Pd1 Se1 C6 104.8(3)
C9 Pd1 Se1 C7 41.0(5)
Cl1 Pd1 Se1 C7 -149.8(4)
